data_1531043
loop_
_publ_author_name
'Ma, Yan-Yan'
'Zhao, Deng-Gao'
'Zhou, Ai-Yu'
'Zhang, Yu'
'Du, Zhiyun'
'Zhang, Kun'

_publ_section_title
;
 \a-Glucosidase Inhibition and Antihyperglycemic Activity of Phenolics
 from the Flowers of Edgeworthia gardneri.
;
_journal_issue 37
_journal_name_full 'Journal of agricultural and food chemistry'
_journal_page_first 8162
_journal_page_last 8169
_journal_paper_doi 10.1021/acs.jafc.5b03081
_journal_volume 63
_journal_year 2015
_chemical_formula_moiety 'C19 H16 O7'
_chemical_formula_sum 'C19 H16 O7'
_chemical_formula_weight 356.32
_chemical_name_systematic
;
 ? 
;
_space_group_crystal_system monoclinic
_space_group_IT_number 14
_space_group_name_Hall '-P 2ybc'
_space_group_name_H-M_alt 'P 1 21/c 1'
_symmetry_space_group_name_Hall '-P 2ybc'
_symmetry_space_group_name_H-M 'P 1 21/c 1'
_atom_sites_solution_hydrogens geom
_atom_sites_solution_primary direct
_atom_sites_solution_secondary difmap
_audit_creation_date 2015-05-25
_audit_creation_method
;
Olex2 1.2
(compiled 2014.11.28 svn.r3106 for OlexSys, GUI svn.r4959)
;
_cell_angle_alpha 90.00
_cell_angle_beta 114.431(12)
_cell_angle_gamma 90.00
_cell_formula_units_Z 4
_cell_length_a 14.7352(17)
_cell_length_b 8.7127(9)
_cell_length_c 14.2158(12)
_cell_measurement_reflns_used 952
_cell_measurement_temperature 293.18(10)
_cell_measurement_theta_max 24.0590
_cell_measurement_theta_min 3.6320
_cell_volume 1661.7(3)
_computing_cell_refinement
;
CrysAlisPro, Agilent Technologies,
Version 1.171.37.33 (release 27-03-2014 CrysAlis171 .NET)
(compiled Mar 27 2014,17:12:48)
;
_computing_data_collection
;
CrysAlisPro, Agilent Technologies,
Version 1.171.37.33 (release 27-03-2014 CrysAlis171 .NET)
(compiled Mar 27 2014,17:12:48)
;
_computing_data_reduction
;
CrysAlisPro, Agilent Technologies,
Version 1.171.37.33 (release 27-03-2014 CrysAlis171 .NET)
(compiled Mar 27 2014,17:12:48)
;
_computing_molecular_graphics 'Olex2 (Dolomanov et al., 2009)'
_computing_publication_material 'Olex2 (Dolomanov et al., 2009)'
_computing_structure_refinement 'ShelXL (Sheldrick, 2008)'
_computing_structure_solution 'ShelXS (Sheldrick, 2008)'
_diffrn_ambient_environment air
_diffrn_ambient_temperature 293.18(10)
_diffrn_detector 'CCD plate'
_diffrn_detector_area_resol_mean 16.0733
_diffrn_detector_type Eos
_diffrn_measured_fraction_theta_full 0.998
_diffrn_measured_fraction_theta_max 0.998
_diffrn_measurement_details
;
  1 omega  -18.00   12.00   1.5000    8.0000
omega____ theta____ kappa____ phi______ frames
    -      -17.1479  -99.0000   30.0000 20

  2 omega  -51.00   93.00   1.5000    8.0000
omega____ theta____ kappa____ phi______ frames
    -       20.5854    0.0000  -30.0000 96

  3 omega   19.00   67.00   1.5000    8.0000
omega____ theta____ kappa____ phi______ frames
    -       20.5854   57.0000    0.0000 32
;
_diffrn_measurement_device 'four-circle diffractometer'
_diffrn_measurement_device_type 'SuperNova, Dual, Cu at zero, Eos'
_diffrn_measurement_method '\w scans'
_diffrn_orient_matrix_UB_11 0.0334405000
_diffrn_orient_matrix_UB_12 -0.0566761000
_diffrn_orient_matrix_UB_13 -0.0027848000
_diffrn_orient_matrix_UB_21 -0.0393659000
_diffrn_orient_matrix_UB_22 -0.0345747000
_diffrn_orient_matrix_UB_23 -0.0424315000
_diffrn_orient_matrix_UB_31 0.0111409000
_diffrn_orient_matrix_UB_32 0.0471879000
_diffrn_orient_matrix_UB_33 -0.0345141000
_diffrn_radiation_monochromator mirror
_diffrn_radiation_probe x-ray
_diffrn_radiation_type MoK\a
_diffrn_radiation_wavelength 0.71073
_diffrn_reflns_av_R_equivalents 0.0484
_diffrn_reflns_av_unetI/netI 0.0885
_diffrn_reflns_limit_h_max 17
_diffrn_reflns_limit_h_min -18
_diffrn_reflns_limit_k_max 5
_diffrn_reflns_limit_k_min -10
_diffrn_reflns_limit_l_max 17
_diffrn_reflns_limit_l_min -16
_diffrn_reflns_number 6321
_diffrn_reflns_theta_full 25.50
_diffrn_reflns_theta_max 26.02
_diffrn_reflns_theta_min 3.35
_diffrn_source 'SuperNova (Mo) X-ray Source'
_exptl_absorpt_coefficient_mu 0.110
_exptl_absorpt_correction_T_max 1.00000
_exptl_absorpt_correction_T_min 0.89568
_exptl_absorpt_correction_type multi-scan
_exptl_absorpt_process_details
;
CrysAlisPro, Agilent Technologies,
Version 1.171.37.33 (release 27-03-2014 CrysAlis171 .NET)
(compiled Mar 27 2014,17:12:48)
Empirical absorption correction using spherical harmonics,
 implemented in SCALE3 ABSPACK scaling algorithm.
;
_exptl_crystal_colour 'clear light colourless'
_exptl_crystal_colour_lustre clear
_exptl_crystal_colour_modifier light
_exptl_crystal_colour_primary colourless
_exptl_crystal_density_diffrn 1.424
_exptl_crystal_density_method 'not measured'
_exptl_crystal_description block
_exptl_crystal_F_000 744
_exptl_crystal_size_max 0.35
_exptl_crystal_size_mid 0.31
_exptl_crystal_size_min 0.24
_refine_diff_density_max 0.261
_refine_diff_density_min -0.243
_refine_diff_density_rms 0.055
_refine_ls_extinction_method none
_refine_ls_goodness_of_fit_ref 1.062
_refine_ls_hydrogen_treatment mixed
_refine_ls_matrix_type full
_refine_ls_number_parameters 241
_refine_ls_number_reflns 3264
_refine_ls_number_restraints 0
_refine_ls_restrained_S_all 1.062
_refine_ls_R_factor_all 0.1415
_refine_ls_R_factor_gt 0.0713
_refine_ls_shift/su_max 0.000
_refine_ls_shift/su_mean 0.000
_refine_ls_structure_factor_coef Fsqd
_refine_ls_weighting_details 'calc w=1/[\s^2^(Fo^2^)+(0.0676P)^2^+0.3344P] where P=(Fo^2^+2Fc^2^)/3'
_refine_ls_weighting_scheme calc
_refine_ls_wR_factor_gt 0.1532
_refine_ls_wR_factor_ref 0.2056
_reflns_number_gt 1583
_reflns_number_total 3264
_reflns_threshold_expression >2sigma(I)
_cod_data_source_file jf5b03081_si_001.cif
_cod_data_source_block myy_2
_cod_depositor_comments 'Adding full bibliography for 1531043.cif.'
_cod_original_cell_volume 1661.6(3)
_cod_database_code 1531043
_reflns_odcompleteness_completeness 99.64
_reflns_odcompleteness_iscentric 1
_reflns_odcompleteness_theta 26.32
_olex2_refinement_description
;
1. Fixed Uiso
 At 1.2 times of:
  All C(H) groups, All C(H,H) groups
 At 1.5 times of:
  All C(H,H,H) groups, All O(H) groups
2.a Secondary CH2 refined with riding coordinates:
 C17(H17A,H17B), C16(H16A,H16B)
2.b Aromatic/amide H refined with riding coordinates:
 C11(H11), C3(H3), C15(H15), C4(H4A), C14(H14), C7(H7), C6(H6)
2.c Idealised Me refined as rotating group:
 C19(H19A,H19B,H19C)
2.d Idealised tetrahedral OH refined as rotating group:
 O4(H4)
;
_olex2_date_sample_data_collection 2015-05-19
_olex2_submission_special_instructions 'No special instructions were received'

loop_
_space_group_symop_id
_space_group_symop_operation_xyz
1 'x, y, z'
2 '-x, y+1/2, -z+1/2'
3 '-x, -y, -z'
4 'x, -y-1/2, z-1/2'

loop_
_atom_site_label
_atom_site_type_symbol
_atom_site_fract_x
_atom_site_fract_y
_atom_site_fract_z
_atom_site_U_iso_or_equiv
_atom_site_adp_type
_atom_site_occupancy
_atom_site_calc_flag
_atom_site_refinement_flags_posn
O2 O 0.48571(18) 0.2071(3) 0.45354(17) 0.0459(7) Uani 1 d .
O1 O 0.34171(17) -0.0085(3) 0.39455(16) 0.0450(7) Uani 1 d .
C1 C 0.3603(3) 0.0768(4) 0.4829(2) 0.0397(9) Uani 1 d .
C9 C 0.4383(3) 0.1812(4) 0.5175(2) 0.0384(9) Uani 1 d .
O4 O 0.2205(2) -0.0320(4) 0.02972(17) 0.0681(10) Uani 1 d .
H4 H 0.2749 -0.0730 0.0452 0.102 Uiso 1 calc GR
O6 O -0.0569(2) 0.2650(4) -0.20148(19) 0.0780(11) Uani 1 d .
O5 O -0.1558(2) 0.3897(4) -0.1470(2) 0.0741(10) Uani 1 d .
C11 C 0.2802(3) -0.0187(4) 0.2145(2) 0.0422(9) Uani 1 d .
H11 H 0.3275 -0.0942 0.2228 0.051 Uiso 1 calc R
C2 C 0.3085(3) 0.0478(5) 0.5434(3) 0.0461(10) Uani 1 d .
O3 O 0.6033(2) 0.3151(4) 0.4209(2) 0.0675(9) Uani 1 d .
O11 O 0.2306(2) -0.0526(4) 0.5058(2) 0.0615(9) Uani 1 d .
C10 C 0.2742(2) 0.0480(5) 0.3000(2) 0.0393(9) Uani 1 d .
C3 C 0.3363(3) 0.1221(5) 0.6380(3) 0.0530(11) Uani 1 d .
H3 H 0.3012 0.1038 0.6782 0.064 Uiso 1 calc R
C5 C 0.4673(3) 0.2551(4) 0.6121(3) 0.0449(10) Uani 1 d .
C15 C 0.2042(3) 0.1577(5) 0.2895(3) 0.0527(11) Uani 1 d .
H15 H 0.2004 0.2028 0.3471 0.063 Uiso 1 calc R
C12 C 0.2155(3) 0.0273(5) 0.1170(3) 0.0474(10) Uani 1 d .
C8 C 0.5658(3) 0.3046(5) 0.4823(3) 0.0513(10) Uani 1 d .
C13 C 0.1422(3) 0.1373(5) 0.1018(3) 0.0512(11) Uani 1 d .
C4 C 0.4149(3) 0.2218(5) 0.6721(3) 0.0529(11) Uani 1 d .
H4A H 0.4339 0.2683 0.7363 0.063 Uiso 1 calc R
C14 C 0.1390(3) 0.1996(5) 0.1904(3) 0.0567(12) Uani 1 d .
H14 H 0.0906 0.2730 0.1827 0.068 Uiso 1 calc R
C7 C 0.5965(3) 0.3824(5) 0.5793(3) 0.0584(11) Uani 1 d .
H7 H 0.6499 0.4504 0.5996 0.070 Uiso 1 calc R
C6 C 0.5498(3) 0.3593(5) 0.6413(3) 0.0569(11) Uani 1 d .
H6 H 0.5711 0.4113 0.7039 0.068 Uiso 1 calc R
C17 C -0.0153(3) 0.2647(6) -0.0219(3) 0.0679(14) Uani 1 d .
H17A H 0.0028 0.3556 0.0214 0.081 Uiso 1 calc R
H17B H -0.0531 0.1988 0.0037 0.081 Uiso 1 calc R
C18 C -0.0832(3) 0.3138(5) -0.1294(3) 0.0538(11) Uani 1 d .
C16 C 0.0756(3) 0.1853(6) -0.0073(3) 0.0722(15) Uani 1 d .
H16A H 0.1140 0.2511 -0.0324 0.087 Uiso 1 calc R
H16B H 0.0580 0.0941 -0.0503 0.087 Uiso 1 calc R
C19 C -0.1221(4) 0.3085(7) -0.3070(3) 0.102(2) Uani 1 d .
H19A H -0.1118 0.2399 -0.3545 0.153 Uiso 1 calc GR
H19B H -0.1072 0.4116 -0.3198 0.153 Uiso 1 calc GR
H19C H -0.1903 0.3026 -0.3161 0.153 Uiso 1 calc GR
H11A H 0.201(4) -0.064(7) 0.553(4) 0.13(2) Uiso 1 d .

loop_
_atom_site_aniso_label
_atom_site_aniso_U_11
_atom_site_aniso_U_22
_atom_site_aniso_U_33
_atom_site_aniso_U_23
_atom_site_aniso_U_13
_atom_site_aniso_U_12
O2 0.0373(15) 0.0592(18) 0.0396(14) 0.0023(13) 0.0145(11) 0.0013(13)
O1 0.0446(15) 0.0545(17) 0.0267(12) -0.0029(12) 0.0055(11) 0.0051(13)
C1 0.034(2) 0.050(2) 0.0281(17) 0.0014(18) 0.0063(15) 0.0078(19)
C9 0.032(2) 0.049(2) 0.0285(17) 0.0042(17) 0.0078(15) 0.0089(18)
O4 0.0548(19) 0.114(3) 0.0304(13) -0.0075(16) 0.0127(12) 0.0229(18)
O6 0.060(2) 0.137(3) 0.0376(15) 0.0130(17) 0.0203(14) 0.040(2)
O5 0.073(2) 0.100(3) 0.0489(17) 0.0088(17) 0.0251(16) 0.039(2)
C11 0.035(2) 0.057(3) 0.0321(18) -0.0006(18) 0.0116(16) 0.0051(18)
C2 0.038(2) 0.060(3) 0.0350(19) 0.0076(19) 0.0102(16) 0.001(2)
O3 0.0526(19) 0.086(2) 0.0639(18) 0.0114(17) 0.0241(15) -0.0078(17)
O11 0.0528(18) 0.084(2) 0.0468(16) 0.0009(16) 0.0192(14) -0.0139(16)
C10 0.0296(19) 0.056(3) 0.0284(17) 0.0014(17) 0.0080(15) -0.0029(18)
C3 0.053(3) 0.074(3) 0.032(2) 0.007(2) 0.0178(19) 0.006(2)
C5 0.045(2) 0.046(2) 0.0327(19) 0.0026(18) 0.0048(17) 0.0093(19)
C15 0.046(2) 0.082(3) 0.0295(19) 0.005(2) 0.0150(17) 0.017(2)
C12 0.035(2) 0.075(3) 0.0301(18) -0.002(2) 0.0117(16) 0.002(2)
C8 0.039(2) 0.059(3) 0.048(2) 0.013(2) 0.0110(19) 0.001(2)
C13 0.041(2) 0.082(3) 0.0290(19) 0.006(2) 0.0118(16) 0.012(2)
C4 0.054(3) 0.066(3) 0.0311(19) -0.003(2) 0.0094(18) 0.013(2)
C14 0.044(2) 0.080(3) 0.045(2) 0.009(2) 0.0176(19) 0.023(2)
C7 0.048(3) 0.049(3) 0.060(3) 0.000(2) 0.005(2) -0.002(2)
C6 0.054(3) 0.055(3) 0.044(2) -0.004(2) 0.002(2) 0.006(2)
C17 0.057(3) 0.104(4) 0.037(2) 0.015(2) 0.015(2) 0.021(3)
C18 0.050(3) 0.075(3) 0.035(2) 0.007(2) 0.0150(18) 0.008(2)
C16 0.050(3) 0.131(5) 0.035(2) 0.026(3) 0.0166(19) 0.030(3)
C19 0.086(4) 0.185(7) 0.032(2) 0.021(3) 0.020(2) 0.054(4)

loop_
_atom_type_symbol
_atom_type_description
_atom_type_scat_dispersion_real
_atom_type_scat_dispersion_imag
_atom_type_scat_source
C C 0.0033 0.0016 'International Tables Vol C Tables 4.2.6.8 and 6.1.1.4'
H H 0.0000 0.0000 'International Tables Vol C Tables 4.2.6.8 and 6.1.1.4'
O O 0.0106 0.0060 'International Tables Vol C Tables 4.2.6.8 and 6.1.1.4'

loop_
_geom_angle_atom_site_label_1
_geom_angle_atom_site_label_2
_geom_angle_atom_site_label_3
_geom_angle
C8 O2 C9 121.0(3)
C1 O1 C10 118.7(3)
O1 C1 C9 119.9(3)
O1 C1 C2 120.7(3)
C9 C1 C2 119.1(3)
O2 C9 C1 116.5(3)
O2 C9 C5 121.8(3)
C1 C9 C5 121.7(3)
C12 O4 H4 109.5
C18 O6 C19 116.0(3)
C10 C11 H11 120.2
C12 C11 H11 120.2
C12 C11 C10 119.5(4)
C1 C2 C3 119.7(4)
O11 C2 C1 117.5(3)
O11 C2 C3 122.7(3)
C2 O11 H11A 110(3)
C11 C10 O1 114.9(3)
C15 C10 O1 124.0(3)
C15 C10 C11 121.2(3)
C2 C3 H3 119.8
C4 C3 C2 120.4(3)
C4 C3 H3 119.8
C9 C5 C4 117.9(4)
C9 C5 C6 117.2(3)
C4 C5 C6 124.8(4)
C10 C15 H15 121.0
C10 C15 C14 117.9(3)
C14 C15 H15 121.0
O4 C12 C11 121.7(4)
O4 C12 C13 116.5(3)
C11 C12 C13 121.7(3)
O2 C8 C7 118.0(3)
O3 C8 O2 115.1(4)
O3 C8 C7 126.9(4)
C12 C13 C16 118.8(3)
C14 C13 C12 116.3(3)
C14 C13 C16 124.8(4)
C3 C4 C5 121.1(4)
C3 C4 H4A 119.4
C5 C4 H4A 119.4
C15 C14 C13 123.3(4)
C15 C14 H14 118.3
C13 C14 H14 118.3
C8 C7 H7 119.3
C6 C7 C8 121.3(4)
C6 C7 H7 119.3
C5 C6 H6 119.7
C7 C6 C5 120.6(4)
C7 C6 H6 119.7
H17A C17 H17B 107.1
C18 C17 H17A 107.8
C18 C17 H17B 107.8
C16 C17 H17A 107.8
C16 C17 H17B 107.8
C16 C17 C18 118.1(3)
O6 C18 C17 114.6(4)
O5 C18 O6 123.2(4)
O5 C18 C17 122.2(4)
C13 C16 H16A 108.1
C13 C16 H16B 108.1
C17 C16 C13 116.7(3)
C17 C16 H16A 108.1
C17 C16 H16B 108.1
H16A C16 H16B 107.3
O6 C19 H19A 109.5
O6 C19 H19B 109.5
O6 C19 H19C 109.5
H19A C19 H19B 109.5
H19A C19 H19C 109.5
H19B C19 H19C 109.5

loop_
_geom_bond_atom_site_label_1
_geom_bond_atom_site_label_2
_geom_bond_distance
O2 C9 1.375(4)
O2 C8 1.372(5)
O1 C1 1.385(4)
O1 C10 1.390(4)
C1 C9 1.387(5)
C1 C2 1.390(5)
C9 C5 1.389(5)
O4 H4 0.8200
O4 C12 1.374(4)
O6 C18 1.307(4)
O6 C19 1.458(5)
O5 C18 1.193(5)
C11 H11 0.9300
C11 C10 1.382(4)
C11 C12 1.378(5)
C2 O11 1.364(5)
C2 C3 1.393(5)
O3 C8 1.213(4)
O11 H11A 0.94(5)
C10 C15 1.368(5)
C3 H3 0.9300
C3 C4 1.366(6)
C5 C4 1.397(5)
C5 C6 1.435(6)
C15 H15 0.9300
C15 C14 1.387(5)
C12 C13 1.393(5)
C8 C7 1.432(6)
C13 C14 1.389(5)
C13 C16 1.512(5)
C4 H4A 0.9300
C14 H14 0.9300
C7 H7 0.9300
C7 C6 1.338(5)
C6 H6 0.9300
C17 H17A 0.9700
C17 H17B 0.9700
C17 C18 1.502(5)
C17 C16 1.444(6)
C16 H16A 0.9700
C16 H16B 0.9700
C19 H19A 0.9600
C19 H19B 0.9600
C19 H19C 0.9600

loop_
_geom_torsion_atom_site_label_1
_geom_torsion_atom_site_label_2
_geom_torsion_atom_site_label_3
_geom_torsion_atom_site_label_4
_geom_torsion
O2 C9 C5 C4 180.0(3)
O2 C9 C5 C6 -0.6(5)
O2 C8 C7 C6 1.2(6)
O1 C1 C9 O2 7.7(5)
O1 C1 C9 C5 -172.0(3)
O1 C1 C2 O11 -8.4(5)
O1 C1 C2 C3 172.5(3)
O1 C10 C15 C14 -177.7(4)
C1 O1 C10 C11 162.7(3)
C1 O1 C10 C15 -19.3(5)
C1 C9 C5 C4 -0.3(5)
C1 C9 C5 C6 179.1(3)
C1 C2 C3 C4 -0.8(6)
C9 O2 C8 O3 178.0(3)
C9 O2 C8 C7 -2.1(5)
C9 C1 C2 O11 178.4(3)
C9 C1 C2 C3 -0.8(5)
C9 C5 C4 C3 -1.4(6)
C9 C5 C6 C7 -0.3(6)
O4 C12 C13 C14 -178.5(4)
O4 C12 C13 C16 -1.1(6)
C11 C10 C15 C14 0.3(6)
C11 C12 C13 C14 0.9(6)
C11 C12 C13 C16 178.4(4)
C2 C1 C9 O2 -178.9(3)
C2 C1 C9 C5 1.3(5)
C2 C3 C4 C5 1.9(6)
O3 C8 C7 C6 -179.0(4)
O11 C2 C3 C4 -179.9(4)
C10 O1 C1 C9 -92.2(4)
C10 O1 C1 C2 94.6(4)
C10 C11 C12 O4 177.9(4)
C10 C11 C12 C13 -1.5(6)
C10 C15 C14 C13 -0.9(7)
C12 C11 C10 O1 179.0(3)
C12 C11 C10 C15 0.9(6)
C12 C13 C14 C15 0.3(7)
C12 C13 C16 C17 163.2(5)
C8 O2 C9 C1 -177.9(3)
C8 O2 C9 C5 1.9(5)
C8 C7 C6 C5 0.0(6)
C4 C5 C6 C7 179.0(4)
C14 C13 C16 C17 -19.6(7)
C6 C5 C4 C3 179.3(4)
C18 C17 C16 C13 -179.9(4)
C16 C13 C14 C15 -177.0(4)
C16 C17 C18 O6 6.5(7)
C16 C17 C18 O5 -174.3(5)
C19 O6 C18 O5 -0.2(7)
C19 O6 C18 C17 179.1(4)
